data_7103165
loop_
_publ_author_name
'Piepenbrock, Marc-Oliver M'
'Lloyd, Gareth O'
'Clarke, Nigel'
'Steed, Jonathan W'

_publ_section_title
;
 Gelation is crucially dependent on functional group orientation and
 may be tuned by anion binding.
;
_journal_issue 23
_journal_name_full 'Chemical communications (Cambridge, England)'
_journal_page_first 2644
_journal_page_last 2646
_journal_paper_doi 10.1039/b804259d
_journal_year 2008
_chemical_formula_moiety 'C22 H30 N4 O2'
_chemical_formula_sum 'C22 H30 N4 O2'
_chemical_formula_weight 382.50
_chemical_name_systematic
;
?
;
_space_group_IT_number 5
_symmetry_cell_setting monoclinic
_symmetry_space_group_name_Hall 'C 2y'
_symmetry_space_group_name_H-M 'C 1 2 1'
_atom_sites_solution_hydrogens geom
_atom_sites_solution_primary direct
_atom_sites_solution_secondary difmap
_audit_creation_method SHELXL-97
_cell_angle_alpha 90.00
_cell_angle_beta 97.518(7)
_cell_angle_gamma 90.00
_cell_formula_units_Z 4
_cell_length_a 35.285(15)
_cell_length_b 4.651(2)
_cell_length_c 12.784(5)
_cell_measurement_reflns_used 1015
_cell_measurement_temperature 120(2)
_cell_measurement_theta_max 27.866
_cell_measurement_theta_min 3.215
_cell_volume 2079.7(15)
_computing_cell_refinement Saint
_computing_data_collection Smart
_computing_data_reduction Saint
_computing_molecular_graphics Xseed
_computing_publication_material Xseed
_computing_structure_refinement 'SHELXL-97 (Sheldrick, 1997)'
_computing_structure_solution 'SHELXS-97 (Sheldrick, 1990)'
_diffrn_ambient_temperature 120(2)
_diffrn_measured_fraction_theta_full 0.995
_diffrn_measured_fraction_theta_max 0.992
_diffrn_measurement_device_type 1K
_diffrn_radiation_monochromator graphite
_diffrn_radiation_source 'fine-focus sealed tube'
_diffrn_radiation_type MoK\a
_diffrn_radiation_wavelength 0.71073
_diffrn_reflns_av_R_equivalents 0.0619
_diffrn_reflns_av_sigmaI/netI 0.0615
_diffrn_reflns_limit_h_max 46
_diffrn_reflns_limit_h_min -46
_diffrn_reflns_limit_k_max 6
_diffrn_reflns_limit_k_min -6
_diffrn_reflns_limit_l_max 16
_diffrn_reflns_limit_l_min -16
_diffrn_reflns_number 12725
_diffrn_reflns_theta_full 27.00
_diffrn_reflns_theta_max 28.20
_diffrn_reflns_theta_min 1.16
_diffrn_standards_number 0
_exptl_absorpt_coefficient_mu 0.080
_exptl_absorpt_correction_type none
_exptl_crystal_colour colourless
_exptl_crystal_density_diffrn 1.222
_exptl_crystal_density_method 'not measured'
_exptl_crystal_description needles
_exptl_crystal_F_000 824
_exptl_crystal_size_max 0.35
_exptl_crystal_size_mid 0.21
_exptl_crystal_size_min 0.16
_refine_diff_density_max 0.396
_refine_diff_density_min -0.367
_refine_diff_density_rms 0.075
_refine_ls_abs_structure_details 'Flack H D (1983), Acta Cryst. A39, 876-881'
_refine_ls_abs_structure_Flack 2(2)
_refine_ls_extinction_method none
_refine_ls_goodness_of_fit_ref 1.157
_refine_ls_hydrogen_treatment constr
_refine_ls_matrix_type full
_refine_ls_number_parameters 253
_refine_ls_number_reflns 5076
_refine_ls_number_restraints 1
_refine_ls_restrained_S_all 1.157
_refine_ls_R_factor_all 0.0888
_refine_ls_R_factor_gt 0.0762
_refine_ls_shift/su_max 0.001
_refine_ls_shift/su_mean 0.000
_refine_ls_structure_factor_coef Fsqd
_refine_ls_weighting_details 'calc w=1/[\s^2^(Fo^2^)+(0.0719P)^2^+5.7739P] where P=(Fo^2^+2Fc^2^)/3'
_refine_ls_weighting_scheme calc
_refine_ls_wR_factor_gt 0.1960
_refine_ls_wR_factor_ref 0.2024
_reflns_number_gt 4339
_reflns_number_total 5076
_reflns_threshold_expression >2sigma(I)
_cod_data_source_file b804259d.txt
_cod_data_source_block z:\xraydata\marc\07srv299\work\xm
_cod_original_sg_symbol_H-M C2
_cod_database_code 7103165

loop_
_symmetry_equiv_pos_as_xyz
'x, y, z'
'-x, y, -z'
'x+1/2, y+1/2, z'
'-x+1/2, y+1/2, -z'

loop_
_atom_site_label
_atom_site_type_symbol
_atom_site_fract_x
_atom_site_fract_y
_atom_site_fract_z
_atom_site_U_iso_or_equiv
_atom_site_adp_type
_atom_site_occupancy
_atom_site_symmetry_multiplicity
_atom_site_calc_flag
_atom_site_refinement_flags
_atom_site_disorder_assembly
_atom_site_disorder_group
O1 O 0.43376(7) 0.2562(5) 0.6444(2) 0.0205(5) Uani 1 1 d . . .
N2 N 0.40208(8) -0.1645(6) 0.6087(2) 0.0196(6) Uani 1 1 d . . .
H2 H 0.4020 -0.3524 0.6170 0.024 Uiso 1 1 calc R . .
N3 N 0.18352(8) -0.1728(6) 0.2364(2) 0.0190(6) Uani 1 1 d . . .
H3 H 0.1801 0.0056 0.2561 0.023 Uiso 1 1 calc R . .
N4 N 0.24135(8) -0.1715(6) 0.3425(2) 0.0186(6) Uani 1 1 d . . .
H4 H 0.2379 0.0129 0.3535 0.022 Uiso 1 1 calc R . .
O5 O 0.21587(7) -0.5937(5) 0.2765(2) 0.0217(5) Uani 1 1 d . . .
C6 C 0.43338(9) -0.0113(7) 0.6483(3) 0.0164(6) Uani 1 1 d . . .
C7 C 0.34003(9) -0.2437(7) 0.5025(3) 0.0188(7) Uani 1 1 d . . .
H7A H 0.3328 -0.3753 0.5576 0.023 Uiso 1 1 calc R . .
H7B H 0.3519 -0.3596 0.4506 0.023 Uiso 1 1 calc R . .
N8 N 0.46394(8) -0.1695(6) 0.6898(2) 0.0225(6) Uani 1 1 d . . .
H8 H 0.4630 -0.3579 0.6833 0.027 Uiso 1 1 calc R . .
C9 C 0.36869(9) -0.0235(8) 0.5528(3) 0.0208(7) Uani 1 1 d . . .
H9A H 0.3766 0.1033 0.4974 0.025 Uiso 1 1 calc R . .
H9B H 0.3565 0.0974 0.6027 0.025 Uiso 1 1 calc R . .
C10 C 0.11847(10) -0.1397(9) 0.1443(3) 0.0233(7) Uani 1 1 d . . .
H10A H 0.1096 -0.1303 0.2137 0.035 Uiso 1 1 calc R . .
H10B H 0.0994 -0.2402 0.0948 0.035 Uiso 1 1 calc R . .
H10C H 0.1221 0.0556 0.1186 0.035 Uiso 1 1 calc R . .
C11 C 0.27657(9) -0.3107(7) 0.3882(3) 0.0194(7) Uani 1 1 d . . .
H11A H 0.2889 -0.4023 0.3315 0.023 Uiso 1 1 calc R . .
H11B H 0.2706 -0.4632 0.4376 0.023 Uiso 1 1 calc R . .
C12 C 0.21373(9) -0.3246(7) 0.2830(2) 0.0161(6) Uani 1 1 d . . .
C13 C 0.49873(10) -0.0351(8) 0.7455(3) 0.0213(7) Uani 1 1 d . . .
H13 H 0.5035 0.1470 0.7077 0.026 Uiso 1 1 calc R . .
C14 C 0.30406(10) -0.0945(7) 0.4471(3) 0.0185(7) Uani 1 1 d . . .
H14A H 0.2910 0.0077 0.5002 0.022 Uiso 1 1 calc R . .
H14B H 0.3115 0.0497 0.3967 0.022 Uiso 1 1 calc R . .
C15 C 0.20261(10) -0.1495(9) 0.0253(3) 0.0249(8) Uani 1 1 d . . .
H15 H 0.2145 -0.0206 0.0772 0.030 Uiso 1 1 calc R . .
C16 C 0.53213(9) -0.2361(8) 0.7371(3) 0.0213(7) Uani 1 1 d . . .
C17 C 0.15636(9) -0.3021(7) 0.1533(3) 0.0173(7) Uani 1 1 d . . .
H17 H 0.1514 -0.5037 0.1753 0.021 Uiso 1 1 calc R . .
C18 C 0.17202(10) -0.3168(7) 0.0478(3) 0.0199(7) Uani 1 1 d . . .
C19 C 0.53877(10) -0.3250(9) 0.6370(3) 0.0272(8) Uani 1 1 d . . .
H19 H 0.5229 -0.2544 0.5767 0.033 Uiso 1 1 calc R . .
C20 C 0.59204(11) -0.6142(9) 0.7119(3) 0.0311(9) Uani 1 1 d . . .
H20 H 0.6122 -0.7446 0.7039 0.037 Uiso 1 1 calc R . .
C21 C 0.19908(12) -0.3546(9) -0.1483(3) 0.0315(9) Uani 1 1 d . . .
H21 H 0.2085 -0.3694 -0.2143 0.038 Uiso 1 1 calc R . .
C22 C 0.16834(12) -0.5197(9) -0.1278(3) 0.0311(9) Uani 1 1 d . . .
H22 H 0.1563 -0.6449 -0.1808 0.037 Uiso 1 1 calc R . .
C23 C 0.56830(11) -0.5160(10) 0.6236(3) 0.0309(9) Uani 1 1 d . . .
H23 H 0.5721 -0.5781 0.5550 0.037 Uiso 1 1 calc R . .
C24 C 0.21597(12) -0.1688(10) -0.0724(3) 0.0308(9) Uani 1 1 d . . .
H24 H 0.2369 -0.0529 -0.0867 0.037 Uiso 1 1 calc R . .
C25 C 0.15488(10) -0.5045(8) -0.0311(3) 0.0240(7) Uani 1 1 d . . .
H25 H 0.1339 -0.6214 -0.0178 0.029 Uiso 1 1 calc R . .
C26 C 0.55622(11) -0.3369(9) 0.8240(3) 0.0266(8) Uani 1 1 d . . .
H26 H 0.5522 -0.2791 0.8929 0.032 Uiso 1 1 calc R . .
C27 C 0.58624(11) -0.5217(9) 0.8110(3) 0.0318(9) Uani 1 1 d . . .
H27 H 0.6029 -0.5849 0.8709 0.038 Uiso 1 1 calc R . .
C28 C 0.49248(11) 0.0439(10) 0.8585(3) 0.0307(9) Uani 1 1 d . . .
H28A H 0.4706 0.1741 0.8565 0.046 Uiso 1 1 calc R . .
H28B H 0.5154 0.1392 0.8941 0.046 Uiso 1 1 calc R . .
H28C H 0.4875 -0.1311 0.8972 0.046 Uiso 1 1 calc R . .

loop_
_atom_site_aniso_label
_atom_site_aniso_U_11
_atom_site_aniso_U_22
_atom_site_aniso_U_33
_atom_site_aniso_U_23
_atom_site_aniso_U_13
_atom_site_aniso_U_12
O1 0.0180(11) 0.0129(12) 0.0293(13) 0.0001(10) -0.0020(10) 0.0006(9)
N2 0.0199(14) 0.0102(13) 0.0267(15) 0.0014(11) -0.0042(11) 0.0011(11)
N3 0.0208(14) 0.0127(14) 0.0217(14) -0.0027(11) -0.0045(11) -0.0014(11)
N4 0.0195(13) 0.0124(14) 0.0228(14) 0.0003(11) -0.0014(11) 0.0031(11)
O5 0.0249(13) 0.0104(11) 0.0280(13) 0.0000(9) -0.0033(10) -0.0010(9)
C6 0.0180(15) 0.0136(15) 0.0178(15) 0.0013(12) 0.0027(12) 0.0018(12)
C7 0.0177(15) 0.0126(14) 0.0246(17) 0.0015(13) -0.0026(12) 0.0013(12)
N8 0.0194(14) 0.0113(14) 0.0341(17) 0.0009(12) -0.0064(12) 0.0000(11)
C9 0.0141(15) 0.0177(17) 0.0291(18) 0.0009(14) -0.0026(13) -0.0005(13)
C10 0.0167(15) 0.031(2) 0.0220(16) 0.0008(15) 0.0024(12) 0.0002(14)
C11 0.0179(15) 0.0138(16) 0.0248(17) -0.0033(13) -0.0032(13) 0.0009(13)
C12 0.0214(16) 0.0126(15) 0.0145(15) 0.0022(12) 0.0033(12) -0.0007(12)
C13 0.0179(15) 0.0199(17) 0.0248(17) -0.0006(14) -0.0023(13) -0.0021(13)
C14 0.0202(15) 0.0134(15) 0.0204(16) -0.0009(13) -0.0033(12) 0.0032(13)
C15 0.0216(17) 0.0264(19) 0.0265(18) -0.0002(15) 0.0030(14) -0.0023(15)
C16 0.0161(15) 0.0193(16) 0.0273(18) -0.0013(14) -0.0020(13) -0.0052(13)
C17 0.0175(15) 0.0128(15) 0.0201(15) -0.0001(13) -0.0037(12) -0.0042(12)
C18 0.0203(16) 0.0166(16) 0.0211(16) 0.0021(13) -0.0033(13) 0.0036(13)
C19 0.0229(17) 0.032(2) 0.0256(18) 0.0092(16) -0.0005(14) 0.0031(16)
C20 0.0245(18) 0.025(2) 0.043(2) 0.0015(17) -0.0001(16) 0.0072(16)
C21 0.036(2) 0.033(2) 0.0259(19) 0.0008(17) 0.0075(16) 0.0124(18)
C22 0.042(2) 0.024(2) 0.0253(19) -0.0040(16) -0.0042(16) 0.0074(17)
C23 0.0300(19) 0.036(2) 0.028(2) 0.0011(17) 0.0099(15) 0.0044(18)
C24 0.0291(19) 0.034(2) 0.030(2) 0.0031(17) 0.0081(16) 0.0067(17)
C25 0.0258(17) 0.0211(18) 0.0242(17) -0.0034(14) -0.0002(14) -0.0007(14)
C26 0.0273(18) 0.0266(19) 0.0245(18) 0.0005(16) -0.0023(14) -0.0003(16)
C27 0.0258(19) 0.031(2) 0.036(2) 0.0021(18) -0.0048(16) 0.0066(17)
C28 0.0290(18) 0.034(2) 0.029(2) -0.0066(17) 0.0018(15) 0.0049(17)

loop_
_atom_type_symbol
_atom_type_description
_atom_type_scat_dispersion_real
_atom_type_scat_dispersion_imag
_atom_type_scat_source
C C 0.0033 0.0016 'International Tables Vol C Tables 4.2.6.8 and 6.1.1.4'
H H 0.0000 0.0000 'International Tables Vol C Tables 4.2.6.8 and 6.1.1.4'
N N 0.0061 0.0033 'International Tables Vol C Tables 4.2.6.8 and 6.1.1.4'
O O 0.0106 0.0060 'International Tables Vol C Tables 4.2.6.8 and 6.1.1.4'

loop_
_geom_angle_atom_site_label_1
_geom_angle_atom_site_label_2
_geom_angle_atom_site_label_3
_geom_angle
_geom_angle_site_symmetry_1
_geom_angle_site_symmetry_3
_geom_angle_publ_flag
C6 N2 C9 121.0(3) . . ?
C6 N2 H2 119.5 . . ?
C9 N2 H2 119.5 . . ?
C12 N3 C17 120.6(3) . . ?
C12 N3 H3 119.7 . . ?
C17 N3 H3 119.7 . . ?
C12 N4 C11 120.3(3) . . ?
C12 N4 H4 119.8 . . ?
C11 N4 H4 119.8 . . ?
O1 C6 N8 123.1(3) . . ?
O1 C6 N2 121.5(3) . . ?
N8 C6 N2 115.4(3) . . ?
C9 C7 C14 110.8(3) . . ?
C9 C7 H7A 109.5 . . ?
C14 C7 H7A 109.5 . . ?
C9 C7 H7B 109.5 . . ?
C14 C7 H7B 109.5 . . ?
H7A C7 H7B 108.1 . . ?
C6 N8 C13 121.9(3) . . ?
C6 N8 H8 119.1 . . ?
C13 N8 H8 119.1 . . ?
N2 C9 C7 110.8(3) . . ?
N2 C9 H9A 109.5 . . ?
C7 C9 H9A 109.5 . . ?
N2 C9 H9B 109.5 . . ?
C7 C9 H9B 109.5 . . ?
H9A C9 H9B 108.1 . . ?
C17 C10 H10A 109.5 . . ?
C17 C10 H10B 109.5 . . ?
H10A C10 H10B 109.5 . . ?
C17 C10 H10C 109.5 . . ?
H10A C10 H10C 109.5 . . ?
H10B C10 H10C 109.5 . . ?
N4 C11 C14 111.1(3) . . ?
N4 C11 H11A 109.4 . . ?
C14 C11 H11A 109.4 . . ?
N4 C11 H11B 109.4 . . ?
C14 C11 H11B 109.4 . . ?
H11A C11 H11B 108.0 . . ?
O5 C12 N3 122.8(3) . . ?
O5 C12 N4 121.0(3) . . ?
N3 C12 N4 116.2(3) . . ?
N8 C13 C16 108.0(3) . . ?
N8 C13 C28 110.1(3) . . ?
C16 C13 C28 115.0(3) . . ?
N8 C13 H13 107.8 . . ?
C16 C13 H13 107.8 . . ?
C28 C13 H13 107.8 . . ?
C11 C14 C7 111.3(3) . . ?
C11 C14 H14A 109.4 . . ?
C7 C14 H14A 109.4 . . ?
C11 C14 H14B 109.4 . . ?
C7 C14 H14B 109.4 . . ?
H14A C14 H14B 108.0 . . ?
C18 C15 C24 120.8(4) . . ?
C18 C15 H15 119.6 . . ?
C24 C15 H15 119.6 . . ?
C26 C16 C19 118.4(3) . . ?
C26 C16 C13 123.4(3) . . ?
C19 C16 C13 118.2(3) . . ?
N3 C17 C10 109.6(3) . . ?
N3 C17 C18 112.4(3) . . ?
C10 C17 C18 111.7(3) . . ?
N3 C17 H17 107.6 . . ?
C10 C17 H17 107.6 . . ?
C18 C17 H17 107.6 . . ?
C15 C18 C25 118.1(3) . . ?
C15 C18 C17 122.6(3) . . ?
C25 C18 C17 119.3(3) . . ?
C23 C19 C16 121.3(3) . . ?
C23 C19 H19 119.4 . . ?
C16 C19 H19 119.4 . . ?
C27 C20 C23 119.8(4) . . ?
C27 C20 H20 120.1 . . ?
C23 C20 H20 120.1 . . ?
C24 C21 C22 119.6(4) . . ?
C24 C21 H21 120.2 . . ?
C22 C21 H21 120.2 . . ?
C21 C22 C25 120.7(4) . . ?
C21 C22 H22 119.6 . . ?
C25 C22 H22 119.6 . . ?
C20 C23 C19 119.3(4) . . ?
C20 C23 H23 120.4 . . ?
C19 C23 H23 120.4 . . ?
C21 C24 C15 120.4(4) . . ?
C21 C24 H24 119.8 . . ?
C15 C24 H24 119.8 . . ?
C22 C25 C18 120.4(4) . . ?
C22 C25 H25 119.8 . . ?
C18 C25 H25 119.8 . . ?
C27 C26 C16 120.6(4) . . ?
C27 C26 H26 119.7 . . ?
C16 C26 H26 119.7 . . ?
C20 C27 C26 120.7(4) . . ?
C20 C27 H27 119.7 . . ?
C26 C27 H27 119.7 . . ?
C13 C28 H28A 109.5 . . ?
C13 C28 H28B 109.5 . . ?
H28A C28 H28B 109.5 . . ?
C13 C28 H28C 109.5 . . ?
H28A C28 H28C 109.5 . . ?
H28B C28 H28C 109.5 . . ?

loop_
_geom_bond_atom_site_label_1
_geom_bond_atom_site_label_2
_geom_bond_distance
_geom_bond_site_symmetry_2
_geom_bond_publ_flag
O1 C6 1.245(4) . ?
N2 C6 1.355(4) . ?
N2 C9 1.452(4) . ?
N2 H2 0.8800 . ?
N3 C12 1.351(4) . ?
N3 C17 1.463(4) . ?
N3 H3 0.8800 . ?
N4 C12 1.357(4) . ?
N4 C11 1.454(4) . ?
N4 H4 0.8800 . ?
O5 C12 1.257(4) . ?
C6 N8 1.355(4) . ?
C7 C9 1.521(5) . ?
C7 C14 1.536(4) . ?
C7 H7A 0.9900 . ?
C7 H7B 0.9900 . ?
N8 C13 1.475(4) . ?
N8 H8 0.8800 . ?
C9 H9A 0.9900 . ?
C9 H9B 0.9900 . ?
C10 C17 1.527(5) . ?
C10 H10A 0.9800 . ?
C10 H10B 0.9800 . ?
C10 H10C 0.9800 . ?
C11 C14 1.526(5) . ?
C11 H11A 0.9900 . ?
C11 H11B 0.9900 . ?
C13 C16 1.519(5) . ?
C13 C28 1.535(5) . ?
C13 H13 1.0000 . ?
C14 H14A 0.9900 . ?
C14 H14B 0.9900 . ?
C15 C18 1.391(5) . ?
C15 C24 1.395(5) . ?
C15 H15 0.9500 . ?
C16 C26 1.389(5) . ?
C16 C19 1.393(5) . ?
C17 C18 1.525(5) . ?
C17 H17 1.0000 . ?
C18 C25 1.409(5) . ?
C19 C23 1.396(6) . ?
C19 H19 0.9500 . ?
C20 C27 1.378(6) . ?
C20 C23 1.391(6) . ?
C20 H20 0.9500 . ?
C21 C24 1.375(6) . ?
C21 C22 1.381(6) . ?
C21 H21 0.9500 . ?
C22 C25 1.383(5) . ?
C22 H22 0.9500 . ?
C23 H23 0.9500 . ?
C24 H24 0.9500 . ?
C25 H25 0.9500 . ?
C26 C27 1.391(6) . ?
C26 H26 0.9500 . ?
C27 H27 0.9500 . ?
C28 H28A 0.9800 . ?
C28 H28B 0.9800 . ?
C28 H28C 0.9800 . ?

loop_
_geom_torsion_atom_site_label_1
_geom_torsion_atom_site_label_2
_geom_torsion_atom_site_label_3
_geom_torsion_atom_site_label_4
_geom_torsion
_geom_torsion_site_symmetry_1
_geom_torsion_site_symmetry_2
_geom_torsion_site_symmetry_3
_geom_torsion_site_symmetry_4
_geom_torsion_publ_flag
C9 N2 C6 O1 4.8(5) . . . . ?
C9 N2 C6 N8 -174.0(3) . . . . ?
O1 C6 N8 C13 7.5(5) . . . . ?
N2 C6 N8 C13 -173.7(3) . . . . ?
C6 N2 C9 C7 171.6(3) . . . . ?
C14 C7 C9 N2 177.8(3) . . . . ?
C12 N4 C11 C14 177.2(3) . . . . ?
C17 N3 C12 O5 -16.3(5) . . . . ?
C17 N3 C12 N4 166.8(3) . . . . ?
C11 N4 C12 O5 8.6(5) . . . . ?
C11 N4 C12 N3 -174.5(3) . . . . ?
C6 N8 C13 C16 -154.4(3) . . . . ?
C6 N8 C13 C28 79.3(4) . . . . ?
N4 C11 C14 C7 175.7(3) . . . . ?
C9 C7 C14 C11 175.1(3) . . . . ?
N8 C13 C16 C26 -125.1(4) . . . . ?
C28 C13 C16 C26 -1.8(5) . . . . ?
N8 C13 C16 C19 54.5(4) . . . . ?
C28 C13 C16 C19 177.9(3) . . . . ?
C12 N3 C17 C10 158.4(3) . . . . ?
C12 N3 C17 C18 -76.7(4) . . . . ?
C24 C15 C18 C25 -0.3(5) . . . . ?
C24 C15 C18 C17 -179.8(3) . . . . ?
N3 C17 C18 C15 -18.6(5) . . . . ?
C10 C17 C18 C15 105.1(4) . . . . ?
N3 C17 C18 C25 161.9(3) . . . . ?
C10 C17 C18 C25 -74.3(4) . . . . ?
C26 C16 C19 C23 1.5(6) . . . . ?
C13 C16 C19 C23 -178.2(4) . . . . ?
C24 C21 C22 C25 -1.4(6) . . . . ?
C27 C20 C23 C19 -0.2(6) . . . . ?
C16 C19 C23 C20 -1.4(6) . . . . ?
C22 C21 C24 C15 1.0(6) . . . . ?
C18 C15 C24 C21 -0.1(6) . . . . ?
C21 C22 C25 C18 0.9(6) . . . . ?
C15 C18 C25 C22 -0.1(5) . . . . ?
C17 C18 C25 C22 179.4(3) . . . . ?
C19 C16 C26 C27 0.1(6) . . . . ?
C13 C16 C26 C27 179.7(4) . . . . ?
C23 C20 C27 C26 1.7(6) . . . . ?
C16 C26 C27 C20 -1.7(6) . . . . ?

loop_
_cod_related_entry_id
_cod_related_entry_database
_cod_related_entry_code
1 ChemSpider 30653038
